data_4120196
loop_
_publ_author_name
'John P. Bullock'
'Alan M. Bond'
'Ren\'e T. Boer\'e'
'Twyla M. Gietz'
'Tracey L. Roemmele'
'Sonja D. Seagrave'
'Jason D. Masuda'
'Masood Parvez'

_publ_contact_author_address
;
Department of Chemistry and Biochemistry
University of Lethbridge
Lethbridge, AB Canada
T1K 3M4
;
_publ_contact_author_email boere@uleth.ca
_publ_contact_author_fax +1-403-329-2057
_publ_contact_author_name 'R.T. Boer\'e'
_publ_contact_author_phone +1-403-329-2045
_publ_section_title
;
 Synthesis, Characterization, and Electrochemical Studies of PPh3-n
 (dipp)n(dipp = 2,6-Diisopropylphenyl): Steric and Electronic Effects on
 the Chemical and Electrochemical Oxidation of a Homologous Series of
 Triarylphosphines and the Reactivities of the Corresponding Phosphoniumyl
 Radical Cations
;
_journal_name_full 'Journal of the American Chemical Society'
_journal_page_first 11205
_journal_page_last 11215
_journal_paper_doi 10.1021/ja403555d
_journal_volume 135
_journal_year 2013
_chemical_formula_moiety 'C30 H39 P S'
_chemical_formula_sum 'C30 H39 P S'
_chemical_formula_weight 462.64
_chemical_name_common
;
 bis(2,6-diisopropylphenyl)phenylphosphine sulfide
;
_chemical_name_systematic
;
 sulfido bis(2,6-diisopropylphenyl)phenylphosphane(V)
;
_space_group_IT_number 2
_symmetry_cell_setting triclinic
_symmetry_Int_Tables_number 2
_symmetry_space_group_name_Hall '-P 1'
_symmetry_space_group_name_H-M 'P -1'
_atom_sites_solution_hydrogens geom
_atom_sites_solution_primary direct
_atom_sites_solution_secondary difmap
_audit_creation_method SHELXL-97
_cell_angle_alpha 97.676(16)
_cell_angle_beta 96.38(2)
_cell_angle_gamma 113.27(2)
_cell_formula_units_Z 2
_cell_length_a 9.574(2)
_cell_length_b 9.592(3)
_cell_length_c 16.439(6)
_cell_measurement_reflns_used 11425
_cell_measurement_temperature 173(2)
_cell_measurement_theta_max 27.5
_cell_measurement_theta_min 1.3
_cell_volume 1352.0(8)
_computing_cell_refinement
;
 Otwinowski, Z. & Minor, W. (1997). Methods Enzymol. 276, 307.
;
_computing_data_collection
;
 Hooft, R. (1998). COLLECT. Nonius BV, Delft. The Netherlands.
;
_computing_data_reduction
;
 Otwinowski, Z. & Minor, W. (1997). Methods Enzymol. 276, 307.
;
_computing_molecular_graphics 'Mercury (Macrae <i>et al.</i>, 2006)'
_computing_publication_material 'publCIF (Westrip, 2007)'
_computing_structure_refinement 'SHELXTL (Sheldrick, 2008)'
_computing_structure_solution
;     
 Altomare, A., Cascarano, M., Giacovazzo, C.& Guagliardi, A.
 (1993).  SIR92. J. Appl. Cryst., 26, 343 
;
_diffrn_ambient_pressure 101
_diffrn_ambient_temperature 173(2)
_diffrn_measured_fraction_theta_full 0.989
_diffrn_measured_fraction_theta_max 0.989
_diffrn_measurement_device_type
;
 Nonius KappaCCD diffractometer
;
_diffrn_measurement_method 'phi and omega scans'
_diffrn_radiation_monochromator graphite
_diffrn_radiation_probe x-ray
_diffrn_radiation_type MoK\a
_diffrn_radiation_wavelength 0.71073
_diffrn_reflns_av_R_equivalents 0.0280
_diffrn_reflns_av_sigmaI/netI 0.0441
_diffrn_reflns_limit_h_max 12
_diffrn_reflns_limit_h_min -12
_diffrn_reflns_limit_k_max 12
_diffrn_reflns_limit_k_min -12
_diffrn_reflns_limit_l_max 21
_diffrn_reflns_limit_l_min -21
_diffrn_reflns_number 11426
_diffrn_reflns_theta_full 27.47
_diffrn_reflns_theta_max 27.47
_diffrn_reflns_theta_min 1.27
_diffrn_source 'fine-focus sealed tube'
_diffrn_source_type Nonius
_exptl_absorpt_coefficient_mu 0.194
_exptl_absorpt_correction_T_max 0.9846
_exptl_absorpt_correction_T_min 0.9513
_exptl_absorpt_correction_type multi-scan
_exptl_absorpt_process_details
;
 Otwinowski, Z. & Minor, W. (1997). Methods Enzymol. 276, 307.
;
_exptl_crystal_colour colorless
_exptl_crystal_density_diffrn 1.136
_exptl_crystal_description needle
_exptl_crystal_F_000 500
_exptl_crystal_recrystallization_method 'Slow cooling'
_exptl_crystal_size_max 0.26
_exptl_crystal_size_mid 0.12
_exptl_crystal_size_min 0.08
_refine_diff_density_max 0.260
_refine_diff_density_min -0.269
_refine_diff_density_rms 0.048
_refine_ls_goodness_of_fit_ref 1.069
_refine_ls_hydrogen_treatment constr
_refine_ls_matrix_type full
_refine_ls_number_parameters 289
_refine_ls_number_reflns 6132
_refine_ls_number_restraints 0
_refine_ls_restrained_S_all 1.069
_refine_ls_R_factor_all 0.0648
_refine_ls_R_factor_gt 0.0466
_refine_ls_shift/su_max 0.001
_refine_ls_shift/su_mean 0.000
_refine_ls_structure_factor_coef Fsqd
_refine_ls_weighting_details 'calc w=1/[\s^2^(Fo^2^)+(0.0390P)^2^+0.9200P] where P=(Fo^2^+2Fc^2^)/3'
_refine_ls_weighting_scheme calc
_refine_ls_wR_factor_gt 0.1090
_refine_ls_wR_factor_ref 0.1169
_reflns_number_gt 4849
_reflns_number_total 6132
_reflns_threshold_expression >2sigma(I)
_cod_data_source_file ja403555d_si_002_8.cif
_cod_data_source_block 11b_SPPh(dipp)2
_cod_original_cell_volume 1352.0(7)
_cod_database_code 4120196

loop_
_symmetry_equiv_pos_as_xyz
'x, y, z'
'-x, -y, -z'

loop_
_atom_site_label
_atom_site_type_symbol
_atom_site_fract_x
_atom_site_fract_y
_atom_site_fract_z
_atom_site_U_iso_or_equiv
_atom_site_adp_type
_atom_site_occupancy
_atom_site_symmetry_multiplicity
_atom_site_calc_flag
_atom_site_refinement_flags
S1 S 0.99975(6) -0.04814(6) 0.76882(3) 0.03050(13) Uani 1 1 d .
P1 P 0.93735(5) 0.12419(6) 0.76590(3) 0.02203(12) Uani 1 1 d .
C1 C 0.7529(2) 0.1079(2) 0.79915(11) 0.0242(4) Uani 1 1 d .
C2 C 0.6914(2) 0.0110(2) 0.85581(12) 0.0287(4) Uani 1 1 d .
C3 C 0.5358(2) -0.0313(3) 0.86222(14) 0.0405(5) Uani 1 1 d .
H3 H 0.4893 -0.1017 0.8978 0.049 Uiso 1 1 d R
C4 C 0.4459(3) 0.0250(3) 0.81831(15) 0.0465(6) Uani 1 1 d .
H4 H 0.3373 -0.0127 0.8195 0.056 Uiso 1 1 d R
C5 C 0.5133(2) 0.1358(3) 0.77267(14) 0.0422(6) Uani 1 1 d .
H5 H 0.4533 0.1827 0.7463 0.051 Uiso 1 1 d R
C6 C 0.6673(2) 0.1826(2) 0.76285(12) 0.0294(4) Uani 1 1 d .
C7 C 0.7874(2) -0.0396(2) 0.91594(12) 0.0316(4) Uani 1 1 d .
H7 H 0.8909 0.0002 0.9048 0.038 Uiso 1 1 d R
C8 C 0.7876(4) 0.0261(4) 1.00582(15) 0.0598(8) Uani 1 1 d .
H8A H 0.8483 -0.0057 1.0433 0.072 Uiso 1 1 d R
H8B H 0.6837 -0.0109 1.0164 0.072 Uiso 1 1 d R
H8C H 0.8317 0.1370 1.0142 0.072 Uiso 1 1 d R
C9 C 0.7307(4) -0.2135(3) 0.9022(2) 0.0632(8) Uani 1 1 d .
H9A H 0.7935 -0.2413 0.9407 0.076 Uiso 1 1 d R
H9B H 0.7360 -0.2516 0.8461 0.076 Uiso 1 1 d R
H9C H 0.6255 -0.2581 0.9105 0.076 Uiso 1 1 d R
C10 C 0.7353(2) 0.3220(2) 0.72193(12) 0.0313(4) Uani 1 1 d .
H10 H 0.8424 0.3424 0.7244 0.038 Uiso 1 1 d R
C11 C 0.6580(3) 0.2955(3) 0.63099(13) 0.0371(5) Uani 1 1 d .
H11A H 0.7067 0.3873 0.6090 0.045 Uiso 1 1 d R
H11B H 0.5503 0.2722 0.6284 0.045 Uiso 1 1 d R
H11C H 0.6690 0.2106 0.5986 0.045 Uiso 1 1 d R
C12 C 0.7257(3) 0.4640(3) 0.77205(15) 0.0443(6) Uani 1 1 d .
H12A H 0.7687 0.5513 0.7457 0.053 Uiso 1 1 d R
H12B H 0.7831 0.4868 0.8275 0.053 Uiso 1 1 d R
H12C H 0.6197 0.4425 0.7746 0.053 Uiso 1 1 d R
C13 C 0.9139(2) 0.1406(2) 0.65454(11) 0.0230(4) Uani 1 1 d .
C14 C 0.8002(2) 0.0061(2) 0.59969(12) 0.0261(4) Uani 1 1 d .
C15 C 0.7904(2) 0.0002(3) 0.51369(12) 0.0339(5) Uani 1 1 d .
H15 H 0.7154 -0.0903 0.4758 0.041 Uiso 1 1 d R
C16 C 0.8869(3) 0.1202(3) 0.48128(13) 0.0384(5) Uani 1 1 d .
H16 H 0.8793 0.1127 0.4220 0.046 Uiso 1 1 d R
C17 C 0.9927(2) 0.2519(3) 0.53465(13) 0.0338(5) Uani 1 1 d .
H17 H 1.0591 0.3369 0.5125 0.041 Uiso 1 1 d R
C18 C 1.0088(2) 0.2673(2) 0.62129(12) 0.0265(4) Uani 1 1 d .
C19 C 0.6826(2) -0.1344(2) 0.62602(12) 0.0300(4) Uani 1 1 d .
H19 H 0.7020 -0.1146 0.6859 0.036 Uiso 1 1 d R
C20 C 0.6980(3) -0.2835(3) 0.59291(15) 0.0413(5) Uani 1 1 d .
H20A H 0.6226 -0.3688 0.6108 0.050 Uiso 1 1 d R
H20B H 0.7998 -0.2734 0.6141 0.050 Uiso 1 1 d R
H20C H 0.6815 -0.3017 0.5330 0.050 Uiso 1 1 d R
C21 C 0.5169(2) -0.1521(3) 0.59763(14) 0.0399(5) Uani 1 1 d .
H21A H 0.4445 -0.2401 0.6150 0.048 Uiso 1 1 d R
H21B H 0.4966 -0.1663 0.5379 0.048 Uiso 1 1 d R
H21C H 0.5066 -0.0606 0.6217 0.048 Uiso 1 1 d R
C22 C 1.1290(2) 0.4210(2) 0.67231(13) 0.0313(4) Uani 1 1 d .
H22 H 1.1146 0.4184 0.7291 0.038 Uiso 1 1 d R
C23 C 1.1090(3) 0.5609(3) 0.64624(16) 0.0443(6) Uani 1 1 d .
H23A H 1.1875 0.6540 0.6806 0.053 Uiso 1 1 d R
H23B H 1.0089 0.5555 0.6532 0.053 Uiso 1 1 d R
H23C H 1.1193 0.5612 0.5888 0.053 Uiso 1 1 d R
C24 C 1.2927(2) 0.4343(3) 0.66777(15) 0.0417(5) Uani 1 1 d .
H24A H 1.3664 0.5318 0.7005 0.050 Uiso 1 1 d R
H24B H 1.3078 0.4282 0.6109 0.050 Uiso 1 1 d R
H24C H 1.3067 0.3517 0.6894 0.050 Uiso 1 1 d R
C25 C 1.0830(2) 0.2938(2) 0.83886(11) 0.0265(4) Uani 1 1 d .
C26 C 1.2369(2) 0.3130(3) 0.85155(13) 0.0326(5) Uani 1 1 d .
H26 H 1.2639 0.2369 0.8217 0.039 Uiso 1 1 d R
C27 C 1.3487(2) 0.4410(3) 0.90626(14) 0.0421(5) Uani 1 1 d .
H27 H 1.4551 0.4565 0.9138 0.051 Uiso 1 1 d R
C28 C 1.3091(3) 0.5484(3) 0.95050(15) 0.0456(6) Uani 1 1 d .
H28 H 1.3878 0.6373 0.9879 0.055 Uiso 1 1 d R
C29 C 1.1568(3) 0.5275(3) 0.94092(14) 0.0432(5) Uani 1 1 d .
H29 H 1.1278 0.5999 0.9727 0.052 Uiso 1 1 d R
C30 C 1.0433(2) 0.4004(2) 0.88537(13) 0.0331(4) Uani 1 1 d .
H30 H 0.9374 0.3864 0.8790 0.040 Uiso 1 1 d R

loop_
_atom_site_aniso_label
_atom_site_aniso_U_11
_atom_site_aniso_U_22
_atom_site_aniso_U_33
_atom_site_aniso_U_23
_atom_site_aniso_U_13
_atom_site_aniso_U_12
S1 0.0323(3) 0.0389(3) 0.0308(3) 0.0123(2) 0.0090(2) 0.0230(2)
P1 0.0193(2) 0.0288(3) 0.0220(2) 0.00845(19) 0.00622(17) 0.01244(19)
C1 0.0216(9) 0.0309(10) 0.0226(9) 0.0046(8) 0.0060(7) 0.0131(7)
C2 0.0281(10) 0.0338(11) 0.0276(10) 0.0072(8) 0.0104(8) 0.0144(8)
C3 0.0310(11) 0.0544(15) 0.0415(12) 0.0193(11) 0.0191(9) 0.0170(10)
C4 0.0263(11) 0.0734(18) 0.0470(14) 0.0193(12) 0.0167(10) 0.0231(11)
C5 0.0324(11) 0.0704(17) 0.0397(12) 0.0191(11) 0.0132(9) 0.0333(11)
C6 0.0281(10) 0.0427(12) 0.0248(9) 0.0070(8) 0.0070(8) 0.0215(9)
C7 0.0359(11) 0.0375(12) 0.0308(10) 0.0145(9) 0.0156(8) 0.0201(9)
C8 0.081(2) 0.095(2) 0.0291(12) 0.0149(13) 0.0110(12) 0.0622(18)
C9 0.0652(18) 0.0440(16) 0.095(2) 0.0285(15) 0.0327(16) 0.0279(14)
C10 0.0336(10) 0.0399(12) 0.0310(10) 0.0103(9) 0.0083(8) 0.0246(9)
C11 0.0422(12) 0.0467(13) 0.0344(11) 0.0148(10) 0.0070(9) 0.0286(10)
C12 0.0544(14) 0.0511(14) 0.0426(13) 0.0078(11) 0.0079(11) 0.0383(12)
C13 0.0216(9) 0.0304(10) 0.0228(9) 0.0085(7) 0.0074(7) 0.0147(7)
C14 0.0260(9) 0.0328(10) 0.0245(9) 0.0090(8) 0.0072(7) 0.0156(8)
C15 0.0364(11) 0.0406(12) 0.0249(10) 0.0057(9) 0.0058(8) 0.0165(9)
C16 0.0452(12) 0.0512(14) 0.0238(10) 0.0126(9) 0.0108(9) 0.0224(11)
C17 0.0360(11) 0.0410(12) 0.0305(11) 0.0175(9) 0.0137(9) 0.0169(9)
C18 0.0244(9) 0.0338(11) 0.0292(10) 0.0132(8) 0.0093(7) 0.0168(8)
C19 0.0287(10) 0.0312(11) 0.0278(10) 0.0064(8) 0.0064(8) 0.0095(8)
C20 0.0479(13) 0.0322(12) 0.0425(13) 0.0057(10) 0.0144(10) 0.0142(10)
C21 0.0290(11) 0.0450(13) 0.0396(12) 0.0089(10) 0.0035(9) 0.0094(9)
C22 0.0287(10) 0.0338(11) 0.0338(11) 0.0154(9) 0.0090(8) 0.0117(8)
C23 0.0459(13) 0.0362(13) 0.0526(14) 0.0189(11) 0.0095(11) 0.0157(10)
C24 0.0291(11) 0.0508(14) 0.0443(13) 0.0181(11) 0.0095(9) 0.0121(10)
C25 0.0241(9) 0.0333(11) 0.0224(9) 0.0093(8) 0.0052(7) 0.0109(8)
C26 0.0247(10) 0.0417(12) 0.0322(11) 0.0121(9) 0.0048(8) 0.0134(9)
C27 0.0266(11) 0.0497(14) 0.0418(13) 0.0132(11) -0.0003(9) 0.0076(10)
C28 0.0391(13) 0.0406(13) 0.0391(13) 0.0049(10) -0.0023(10) 0.0016(10)
C29 0.0458(13) 0.0389(13) 0.0378(12) 0.0014(10) 0.0079(10) 0.0119(10)
C30 0.0295(10) 0.0369(12) 0.0319(11) 0.0050(9) 0.0059(8) 0.0134(9)

loop_
_atom_type_symbol
_atom_type_description
_atom_type_scat_dispersion_real
_atom_type_scat_dispersion_imag
_atom_type_scat_source
C C 0.0033 0.0016 'International Tables Vol C Tables 4.2.6.8 and 6.1.1.4'
H H 0.0000 0.0000 'International Tables Vol C Tables 4.2.6.8 and 6.1.1.4'
P P 0.1023 0.0942 'International Tables Vol C Tables 4.2.6.8 and 6.1.1.4'
S S 0.1246 0.1234 'International Tables Vol C Tables 4.2.6.8 and 6.1.1.4'

loop_
_geom_angle_atom_site_label_1
_geom_angle_atom_site_label_2
_geom_angle_atom_site_label_3
_geom_angle
C25 P1 C13 116.41(9)
C25 P1 C1 103.31(9)
C13 P1 C1 105.61(8)
C25 P1 S1 107.84(7)
C13 P1 S1 105.04(6)
C1 P1 S1 119.23(7)
C2 C1 C6 119.63(17)
C2 C1 P1 120.02(14)
C6 C1 P1 120.17(14)
C3 C2 C1 118.17(18)
C3 C2 C7 117.64(18)
C1 C2 C7 123.97(17)
C4 C3 C2 121.7(2)
C4 C3 H3 118.3
C2 C3 H3 120.0
C5 C4 C3 119.2(2)
C5 C4 H4 120.5
C3 C4 H4 120.4
C4 C5 C6 122.1(2)
C4 C5 H5 119.5
C6 C5 H5 118.4
C5 C6 C1 117.93(19)
C5 C6 C10 117.06(18)
C1 C6 C10 124.67(17)
C9 C7 C8 110.6(2)
C9 C7 C2 112.3(2)
C8 C7 C2 109.76(18)
C9 C7 H7 106.6
C8 C7 H7 109.9
C2 C7 H7 107.6
C7 C8 H8A 109.4
C7 C8 H8B 109.9
H8A C8 H8B 109.5
C7 C8 H8C 109.1
H8A C8 H8C 109.5
H8B C8 H8C 109.5
C7 C9 H9A 110.2
C7 C9 H9B 109.1
H9A C9 H9B 109.5
C7 C9 H9C 109.1
H9A C9 H9C 109.5
H9B C9 H9C 109.5
C6 C10 C11 113.69(18)
C6 C10 C12 110.38(17)
C11 C10 C12 109.03(17)
C6 C10 H10 105.7
C11 C10 H10 109.6
C12 C10 H10 108.3
C10 C11 H11A 109.3
C10 C11 H11B 109.6
H11A C11 H11B 109.5
C10 C11 H11C 109.4
H11A C11 H11C 109.5
H11B C11 H11C 109.5
C10 C12 H12A 109.8
C10 C12 H12B 109.0
H12A C12 H12B 109.5
C10 C12 H12C 109.6
H12A C12 H12C 109.5
H12B C12 H12C 109.5
C18 C13 C14 119.71(17)
C18 C13 P1 125.22(14)
C14 C13 P1 114.75(14)
C15 C14 C13 118.43(18)
C15 C14 C19 115.74(18)
C13 C14 C19 125.82(17)
C16 C15 C14 121.9(2)
C16 C15 H15 118.6
C14 C15 H15 119.5
C17 C16 C15 119.31(19)
C17 C16 H16 120.3
C15 C16 H16 120.4
C16 C17 C18 122.20(19)
C16 C17 H17 119.8
C18 C17 H17 118.0
C17 C18 C13 118.33(19)
C17 C18 C22 116.20(17)
C13 C18 C22 125.46(17)
C20 C19 C14 112.06(17)
C20 C19 C21 110.23(18)
C14 C19 C21 110.82(17)
C20 C19 H19 109.5
C14 C19 H19 106.9
C21 C19 H19 107.2
C19 C20 H20A 109.6
C19 C20 H20B 109.4
H20A C20 H20B 109.5
C19 C20 H20C 109.4
H20A C20 H20C 109.5
H20B C20 H20C 109.5
C19 C21 H21A 109.9
C19 C21 H21B 108.9
H21A C21 H21B 109.5
C19 C21 H21C 109.6
H21A C21 H21C 109.5
H21B C21 H21C 109.5
C18 C22 C24 110.61(18)
C18 C22 C23 112.85(17)
C24 C22 C23 110.49(18)
C18 C22 H22 105.5
C24 C22 H22 107.6
C23 C22 H22 109.5
C22 C23 H23A 109.0
C22 C23 H23B 109.9
H23A C23 H23B 109.5
C22 C23 H23C 109.5
H23A C23 H23C 109.5
H23B C23 H23C 109.5
C22 C24 H24A 109.1
C22 C24 H24B 109.7
H24A C24 H24B 109.5
C22 C24 H24C 109.5
H24A C24 H24C 109.5
H24B C24 H24C 109.5
C30 C25 C26 118.97(19)
C30 C25 P1 121.62(15)
C26 C25 P1 119.33(16)
C27 C26 C25 120.1(2)
C27 C26 H26 120.6
C25 C26 H26 119.3
C28 C27 C26 120.5(2)
C28 C27 H27 119.1
C26 C27 H27 120.4
C29 C28 C27 119.9(2)
C29 C28 H28 120.4
C27 C28 H28 119.7
C28 C29 C30 120.3(2)
C28 C29 H29 120.4
C30 C29 H29 119.2
C25 C30 C29 120.1(2)
C25 C30 H30 119.9
C29 C30 H30 120.0

loop_
_geom_bond_atom_site_label_1
_geom_bond_atom_site_label_2
_geom_bond_distance
S1 P1 1.9715(9)
P1 C25 1.829(2)
P1 C13 1.8547(19)
P1 C1 1.8601(18)
C1 C2 1.414(3)
C1 C6 1.419(3)
C2 C3 1.402(3)
C2 C7 1.528(3)
C3 C4 1.374(3)
C3 H3 0.9599
C4 C5 1.374(3)
C4 H4 0.9600
C5 C6 1.396(3)
C5 H5 0.9599
C6 C10 1.521(3)
C7 C9 1.511(3)
C7 C8 1.527(3)
C7 H7 0.9600
C8 H8A 0.9600
C8 H8B 0.9600
C8 H8C 0.9600
C9 H9A 0.9600
C9 H9B 0.9599
C9 H9C 0.9600
C10 C11 1.533(3)
C10 C12 1.536(3)
C10 H10 0.9599
C11 H11A 0.9601
C11 H11B 0.9600
C11 H11C 0.9600
C12 H12A 0.9599
C12 H12B 0.9601
C12 H12C 0.9600
C13 C18 1.420(3)
C13 C14 1.422(3)
C14 C15 1.399(3)
C14 C19 1.529(3)
C15 C16 1.376(3)
C15 H15 0.9600
C16 C17 1.374(3)
C16 H16 0.9600
C17 C18 1.397(3)
C17 H17 0.9600
C18 C22 1.522(3)
C19 C20 1.529(3)
C19 C21 1.538(3)
C19 H19 0.9601
C20 H20A 0.9600
C20 H20B 0.9600
C20 H20C 0.9601
C21 H21A 0.9600
C21 H21B 0.9600
C21 H21C 0.9600
C22 C24 1.533(3)
C22 C23 1.536(3)
C22 H22 0.9601
C23 H23A 0.9600
C23 H23B 0.9601
C23 H23C 0.9600
C24 H24A 0.9601
C24 H24B 0.9600
C24 H24C 0.9600
C25 C30 1.392(3)
C25 C26 1.398(3)
C26 C27 1.384(3)
C26 H26 0.9600
C27 C28 1.380(4)
C27 H27 0.9600
C28 C29 1.378(4)
C28 H28 0.9600
C29 C30 1.391(3)
C29 H29 0.9600
C30 H30 0.9600

loop_
_geom_torsion_atom_site_label_1
_geom_torsion_atom_site_label_2
_geom_torsion_atom_site_label_3
_geom_torsion_atom_site_label_4
_geom_torsion
C25 P1 C1 C2 -93.88(17)
C13 P1 C1 C2 143.39(16)
S1 P1 C1 C2 25.68(18)
C25 P1 C1 C6 91.14(17)
C13 P1 C1 C6 -31.59(18)
S1 P1 C1 C6 -149.31(14)
C6 C1 C2 C3 11.9(3)
P1 C1 C2 C3 -163.11(16)
C6 C1 C2 C7 -162.70(19)
P1 C1 C2 C7 22.3(3)
C1 C2 C3 C4 -3.3(3)
C7 C2 C3 C4 171.7(2)
C2 C3 C4 C5 -5.8(4)
C3 C4 C5 C6 6.3(4)
C4 C5 C6 C1 2.3(3)
C4 C5 C6 C10 -171.3(2)
C2 C1 C6 C5 -11.4(3)
P1 C1 C6 C5 163.56(16)
C2 C1 C6 C10 161.63(19)
P1 C1 C6 C10 -23.4(3)
C3 C2 C7 C9 64.5(3)
C1 C2 C7 C9 -120.8(2)
C3 C2 C7 C8 -58.9(3)
C1 C2 C7 C8 115.7(2)
C5 C6 C10 C11 -64.2(2)
C1 C6 C10 C11 122.7(2)
C5 C6 C10 C12 58.7(2)
C1 C6 C10 C12 -114.4(2)
C25 P1 C13 C18 6.20(19)
C1 P1 C13 C18 120.13(16)
S1 P1 C13 C18 -112.99(16)
C25 P1 C13 C14 179.67(13)
C1 P1 C13 C14 -66.40(15)
S1 P1 C13 C14 60.47(14)
C18 C13 C14 C15 2.9(3)
P1 C13 C14 C15 -170.93(15)
C18 C13 C14 C19 -175.63(17)
P1 C13 C14 C19 10.5(2)
C13 C14 C15 C16 -0.1(3)
C19 C14 C15 C16 178.58(19)
C14 C15 C16 C17 -2.2(3)
C15 C16 C17 C18 1.7(3)
C16 C17 C18 C13 1.1(3)
C16 C17 C18 C22 -178.97(19)
C14 C13 C18 C17 -3.4(3)
P1 C13 C18 C17 169.76(14)
C14 C13 C18 C22 176.69(17)
P1 C13 C18 C22 -10.1(3)
C15 C14 C19 C20 60.5(2)
C13 C14 C19 C20 -120.9(2)
C15 C14 C19 C21 -63.1(2)
C13 C14 C19 C21 115.5(2)
C17 C18 C22 C24 -72.3(2)
C13 C18 C22 C24 107.6(2)
C17 C18 C22 C23 52.1(2)
C13 C18 C22 C23 -128.0(2)
C13 P1 C25 C30 97.62(17)
C1 P1 C25 C30 -17.61(18)
S1 P1 C25 C30 -144.72(15)
C13 P1 C25 C26 -85.70(17)
C1 P1 C25 C26 159.07(15)
S1 P1 C25 C26 31.96(17)
C30 C25 C26 C27 -3.5(3)
P1 C25 C26 C27 179.72(16)
C25 C26 C27 C28 1.8(3)
C26 C27 C28 C29 0.7(4)
C27 C28 C29 C30 -1.5(4)
C26 C25 C30 C29 2.7(3)
P1 C25 C30 C29 179.39(17)
C28 C29 C30 C25 -0.2(3)
